data_4302693
loop_
_publ_author_name
'Paul H. Tobash'
'Svilen Bobev'
'Joe D. Thompson'
'John L. Sarrao'

_publ_section_title
;
Magnesium Substitutions in Rare-Earth Metal Germanides with the
Orthorhombic Gd5Si4-type Structure. Synthesis, Crystal Chemistry, and
Magnetic Properties of RE5-xMgxGe4 (RE= Gd-Tm, Lu, and Y)
;
_journal_name_full 'Inorganic Chemistry'
_journal_page_first 6641
_journal_page_last 6651
_journal_paper_doi 10.1021/ic900616c
_journal_volume 48
_journal_year 2009
_chemical_formula_moiety 4(Ge),3.20(Ho),1.80(Mg)
_chemical_formula_sum 'Ge4 Ho3.2 Mg1.8'
_chemical_formula_weight 861.54
_chemical_name_systematic
; 
 ? 
;
_space_group_IT_number 62
_symmetry_cell_setting orthorhombic
_symmetry_space_group_name_Hall '-P 2ac 2n'
_symmetry_space_group_name_H-M 'P n m a'
_atom_sites_solution_primary direct
_atom_sites_solution_secondary difmap
_audit_creation_method SHELXL-97
_cell_angle_alpha 90.00
_cell_angle_beta 90.00
_cell_angle_gamma 90.00
_cell_formula_units_Z 4
_cell_length_a 7.0260(13)
_cell_length_b 14.315(3)
_cell_length_c 7.6609(14)
_cell_measurement_reflns_used 976
_cell_measurement_temperature 120(2)
_cell_measurement_theta_max 28.26
_cell_measurement_theta_min 2.85
_cell_volume 770.5(3)
_computing_cell_refinement 'SAINT (Bruker, 2002)'
_computing_data_collection 'SMART (Bruker, 2002)'
_computing_data_reduction SAINT
_computing_molecular_graphics 'XP in SHELXTL'
_computing_publication_material SHELXTL
_computing_structure_refinement SHELXTL
_computing_structure_solution 'SHELXTL (Bruker, 2002)'
_diffrn_ambient_temperature 120(2)
_diffrn_measured_fraction_theta_full 0.983
_diffrn_measured_fraction_theta_max 0.983
_diffrn_measurement_device_type 'Bruker SMART APEX'
_diffrn_measurement_method \w
_diffrn_radiation_monochromator graphite
_diffrn_radiation_source 'fine-focus sealed tube'
_diffrn_radiation_type MoK\a
_diffrn_radiation_wavelength 0.71073
_diffrn_reflns_av_R_equivalents 0.0827
_diffrn_reflns_av_sigmaI/netI 0.0597
_diffrn_reflns_limit_h_max 9
_diffrn_reflns_limit_h_min -9
_diffrn_reflns_limit_k_max 19
_diffrn_reflns_limit_k_min -18
_diffrn_reflns_limit_l_max 9
_diffrn_reflns_limit_l_min -9
_diffrn_reflns_number 5289
_diffrn_reflns_theta_full 28.26
_diffrn_reflns_theta_max 28.26
_diffrn_reflns_theta_min 2.85
_exptl_absorpt_coefficient_mu 47.849
_exptl_absorpt_correction_T_max 0.2432
_exptl_absorpt_correction_T_min 0.1203
_exptl_absorpt_correction_type multi-scan
_exptl_absorpt_process_details 'SADABS (Sheldrick, 2003)'
_exptl_crystal_colour silver
_exptl_crystal_density_diffrn 7.427
_exptl_crystal_density_method 'not measured'
_exptl_crystal_description irregular
_exptl_crystal_F_000 1455
_exptl_crystal_size_max 0.06
_exptl_crystal_size_mid 0.04
_exptl_crystal_size_min 0.03
_refine_diff_density_max 1.965
_refine_diff_density_min -2.163
_refine_diff_density_rms 0.557
_refine_ls_extinction_method none
_refine_ls_goodness_of_fit_ref 1.004
_refine_ls_matrix_type full
_refine_ls_number_parameters 47
_refine_ls_number_reflns 976
_refine_ls_number_restraints 0
_refine_ls_restrained_S_all 1.004
_refine_ls_R_factor_all 0.0552
_refine_ls_R_factor_gt 0.0337
_refine_ls_shift/su_max 0.000
_refine_ls_shift/su_mean 0.000
_refine_ls_structure_factor_coef Fsqd
_refine_ls_weighting_details 'calc w=1/[\s^2^(Fo^2^)+(0.0250P)^2^+0.0000P] where P=(Fo^2^+2Fc^2^)/3'
_refine_ls_weighting_scheme calc
_refine_ls_wR_factor_gt 0.0632
_refine_ls_wR_factor_ref 0.0690
_reflns_number_gt 721
_reflns_number_total 976
_reflns_threshold_expression >2sigma(I)
_cod_data_source_file ic900616c_si_002_06.cif
_cod_data_source_block Ho320
_cod_depositor_comments
;
The following automatic conversions were performed:
'_symmetry_cell_setting' value 'Orthorhombic' changed to 'orthorhombic'
according to '/home/saulius/struct/CIF-dictionaries/cif_core.dic'
dictionary named 'cif_core.dic' version 2.4.1 from 2010-06-29.

Automatic conversion script
Id: cif_fix_enum 1527 2010-12-29 10:47:43Z saulius 
;
_cod_original_cell_volume 770.5(2)
_cod_original_formula_sum 'Ge4 Ho3.20 Mg1.80'
_cod_database_code 4302693

loop_
_symmetry_equiv_pos_as_xyz
'x, y, z'
'-x+1/2, -y, z+1/2'
'-x, y+1/2, -z'
'x+1/2, -y+1/2, -z+1/2'
'-x, -y, -z'
'x-1/2, y, -z-1/2'
'x, -y-1/2, z'
'-x-1/2, y-1/2, z-1/2'

loop_
_atom_site_label
_atom_site_type_symbol
_atom_site_fract_x
_atom_site_fract_y
_atom_site_fract_z
_atom_site_U_iso_or_equiv
_atom_site_adp_type
_atom_site_occupancy
_atom_site_symmetry_multiplicity
_atom_site_calc_flag
_atom_site_refinement_flags
_atom_site_disorder_assembly
_atom_site_disorder_group
Ho2 Ho 0.00718(7) 0.09486(4) 0.81708(7) 0.00586(16) Uani 1 1 d . . .
Ho1 Ho 0.17015(11) 0.12652(6) 0.32176(11) 0.0053(3) Uani 0.598(3) 1 d P . .
Mg* Mg 0.17015(11) 0.12652(6) 0.32176(11) 0.0053(3) Uani 0.402(3) 1 d P . .
Ge3 Ge 0.16839(17) 0.96320(9) 0.53395(16) 0.0062(3) Uani 1 1 d . . .
Ge1 Ge 0.9729(2) 0.2500 0.0952(3) 0.0078(4) Uani 1 2 d S . .
Ge2 Ge 0.2134(2) 0.2500 0.6385(2) 0.0056(4) Uani 1 2 d S . .
Mg Mg 0.3416(7) 0.2500 -0.0125(8) 0.0070(12) Uani 1 2 d S . .

loop_
_atom_site_aniso_label
_atom_site_aniso_U_11
_atom_site_aniso_U_22
_atom_site_aniso_U_33
_atom_site_aniso_U_23
_atom_site_aniso_U_13
_atom_site_aniso_U_12
Ho2 0.0081(3) 0.0050(3) 0.0045(3) 0.0002(2) 0.0004(2) 0.0002(2)
Ho1 0.0080(4) 0.0048(4) 0.0031(5) -0.0006(4) -0.0002(3) -0.0004(3)
Mg* 0.0080(4) 0.0048(4) 0.0031(5) -0.0006(4) -0.0002(3) -0.0004(3)
Ge3 0.0090(6) 0.0064(7) 0.0032(7) 0.0010(5) 0.0002(5) -0.0001(5)
Ge1 0.0086(8) 0.0084(9) 0.0063(10) 0.000 -0.0014(7) 0.000
Ge2 0.0087(8) 0.0049(9) 0.0031(10) 0.000 0.0014(7) 0.000
Mg 0.007(3) 0.007(3) 0.007(3) 0.000 -0.001(2) 0.000

loop_
_atom_type_symbol
_atom_type_description
_atom_type_scat_dispersion_real
_atom_type_scat_dispersion_imag
_atom_type_scat_source
Mg Mg 0.0486 0.0363 'International Tables Vol C Tables 4.2.6.8 and 6.1.1.4'
Ge Ge 0.1547 1.8001 'International Tables Vol C Tables 4.2.6.8 and 6.1.1.4'
Ho Ho -0.2175 4.6783 'International Tables Vol C Tables 4.2.6.8 and 6.1.1.4'

loop_
_geom_angle_atom_site_label_1
_geom_angle_atom_site_label_2
_geom_angle_atom_site_label_3
_geom_angle
_geom_angle_site_symmetry_1
_geom_angle_site_symmetry_3
_geom_angle_publ_flag
Ge3 Ho2 Ge2 95.34(4) 2_565 . ?
Ge3 Ho2 Ge2 131.85(4) 2_565 6_557 ?
Ge2 Ho2 Ge2 80.67(3) . 6_557 ?
Ge3 Ho2 Ge3 136.81(5) 2_565 5_566 ?
Ge2 Ho2 Ge3 89.71(4) . 5_566 ?
Ge2 Ho2 Ge3 91.31(4) 6_557 5_566 ?
Ge3 Ho2 Ge1 82.75(4) 2_565 1_456 ?
Ge2 Ho2 Ge1 79.57(4) . 1_456 ?
Ge2 Ho2 Ge1 49.20(4) 6_557 1_456 ?
Ge3 Ho2 Ge1 140.11(4) 5_566 1_456 ?
Ge3 Ho2 Ge3 86.56(2) 2_565 1_545 ?
Ge2 Ho2 Ge3 87.37(4) . 1_545 ?
Ge2 Ho2 Ge3 140.41(5) 6_557 1_545 ?
Ge3 Ho2 Ge3 50.78(4) 5_566 1_545 ?
Ge1 Ho2 Ge3 162.23(4) 1_456 1_545 ?
Ge3 Ho2 Ge3 101.88(3) 2_565 6_547 ?
Ge2 Ho2 Ge3 161.83(4) . 6_547 ?
Ge2 Ho2 Ge3 83.52(4) 6_557 6_547 ?
Ge3 Ho2 Ge3 81.73(2) 5_566 6_547 ?
Ge1 Ho2 Ge3 96.77(4) 1_456 6_547 ?
Ge3 Ho2 Ge3 99.30(4) 1_545 6_547 ?
Ge3 Ho2 Mg 146.25(8) 2_565 6_556 ?
Ge2 Ho2 Mg 50.94(9) . 6_556 ?
Ge2 Ho2 Mg 51.27(9) 6_557 6_556 ?
Ge3 Ho2 Mg 56.14(7) 5_566 6_556 ?
Ge1 Ho2 Mg 88.70(8) 1_456 6_556 ?
Ge3 Ho2 Mg 92.40(8) 1_545 6_556 ?
Ge3 Ho2 Mg 111.55(9) 6_547 6_556 ?
Ge3 Ho2 Mg 56.36(7) 2_565 1_556 ?
Ge2 Ho2 Mg 50.98(10) . 1_556 ?
Ge2 Ho2 Mg 87.17(7) 6_557 1_556 ?
Ge3 Ho2 Mg 140.39(10) 5_566 1_556 ?
Ge1 Ho2 Mg 48.40(9) 1_456 1_556 ?
Ge3 Ho2 Mg 113.85(9) 1_545 1_556 ?
Ge3 Ho2 Mg 137.13(10) 6_547 1_556 ?
Mg Ho2 Mg 94.07(11) 6_556 1_556 ?
Ge3 Ho2 Mg* 100.84(3) 2_565 5_556 ?
Ge2 Ho2 Mg* 133.95(4) . 5_556 ?
Ge2 Ho2 Mg* 116.33(3) 6_557 5_556 ?
Ge3 Ho2 Mg* 50.11(3) 5_566 5_556 ?
Ge1 Ho2 Mg* 144.84(4) 1_456 5_556 ?
Ge3 Ho2 Mg* 51.44(3) 1_545 5_556 ?
Ge3 Ho2 Mg* 48.12(3) 6_547 5_556 ?
Mg Ho2 Mg* 104.73(7) 6_556 5_556 ?
Mg Ho2 Mg* 155.89(6) 1_556 5_556 ?
Ge3 Ho2 Ho1 100.84(3) 2_565 5_556 ?
Ge2 Ho2 Ho1 133.95(4) . 5_556 ?
Ge2 Ho2 Ho1 116.33(3) 6_557 5_556 ?
Ge3 Ho2 Ho1 50.11(3) 5_566 5_556 ?
Ge1 Ho2 Ho1 144.84(4) 1_456 5_556 ?
Ge3 Ho2 Ho1 51.44(3) 1_545 5_556 ?
Ge3 Ho2 Ho1 48.12(3) 6_547 5_556 ?
Mg Ho2 Ho1 104.73(7) 6_556 5_556 ?
Mg Ho2 Ho1 155.89(6) 1_556 5_556 ?
Mg* Ho2 Ho1 0.00(3) 5_556 5_556 ?
Ge3 Ho2 Ho2 154.51(3) 2_565 6_557 ?
Ge2 Ho2 Ho2 109.71(4) . 6_557 ?
Ge2 Ho2 Ho2 51.83(3) 6_557 6_557 ?
Ge3 Ho2 Ho2 50.88(3) 5_566 6_557 ?
Ge1 Ho2 Ho2 96.83(3) 1_456 6_557 ?
Ge3 Ho2 Ho2 98.91(3) 1_545 6_557 ?
Ge3 Ho2 Ho2 52.73(2) 6_547 6_557 ?
Mg Ho2 Ho2 58.85(8) 6_556 6_557 ?
Mg Ho2 Ho2 138.76(6) 1_556 6_557 ?
Mg* Ho2 Ho2 65.233(16) 5_556 6_557 ?
Ho1 Ho2 Ho2 65.233(16) 5_556 6_557 ?
Ge3 Ho1 Ge1 99.15(5) 2_564 6_556 ?
Ge3 Ho1 Ge1 90.11(5) 2_564 1_455 ?
Ge1 Ho1 Ge1 96.61(4) 6_556 1_455 ?
Ge3 Ho1 Ge3 94.30(3) 2_564 1_545 ?
Ge1 Ho1 Ge3 112.75(5) 6_556 1_545 ?
Ge1 Ho1 Ge3 149.11(5) 1_455 1_545 ?
Ge3 Ho1 Ge3 115.31(5) 2_564 5_566 ?
Ge1 Ho1 Ge3 143.09(6) 6_556 5_566 ?
Ge1 Ho1 Ge3 96.17(5) 1_455 5_566 ?
Ge3 Ho1 Ge3 54.50(5) 1_545 5_566 ?
Ge3 Ho1 Ge2 149.71(5) 2_564 . ?
Ge1 Ho1 Ge2 51.64(5) 6_556 . ?
Ge1 Ho1 Ge2 100.14(5) 1_455 . ?
Ge3 Ho1 Ge2 91.28(4) 1_545 . ?
Ge3 Ho1 Ge2 92.02(4) 5_566 . ?
Ge3 Ho1 Mg 153.21(11) 2_564 6_556 ?
Ge1 Ho1 Mg 95.32(8) 6_556 6_556 ?
Ge1 Ho1 Mg 65.79(10) 1_455 6_556 ?
Ge3 Ho1 Mg 100.75(8) 1_545 6_556 ?
Ge3 Ho1 Mg 59.41(6) 5_566 6_556 ?
Ge2 Ho1 Mg 52.55(10) . 6_556 ?
Ge3 Ho1 Mg 59.40(6) 2_564 . ?
Ge1 Ho1 Mg 64.62(10) 6_556 . ?
Ge1 Ho1 Mg 51.48(9) 1_455 . ?
Ge3 Ho1 Mg 151.00(7) 1_545 . ?
Ge3 Ho1 Mg 144.84(10) 5_566 . ?
Ge2 Ho1 Mg 105.70(7) . . ?
Mg Ho1 Mg 108.25(11) 6_556 . ?
Ge3 Ho1 Ho1 117.38(3) 2_564 7_565 ?
Ge1 Ho1 Ho1 51.48(3) 6_556 7_565 ?
Ge1 Ho1 Ho1 51.49(3) 1_455 7_565 ?
Ge3 Ho1 Ho1 145.19(3) 1_545 7_565 ?
Ge3 Ho1 Ho1 116.09(3) 5_566 7_565 ?
Ge2 Ho1 Ho1 54.14(3) . 7_565 ?
Mg Ho1 Ho1 57.10(5) 6_556 7_565 ?
Mg Ho1 Ho1 58.01(6) . 7_565 ?
Ge3 Ho1 Mg* 117.38(3) 2_564 7_565 ?
Ge1 Ho1 Mg* 51.48(3) 6_556 7_565 ?
Ge1 Ho1 Mg* 51.49(3) 1_455 7_565 ?
Ge3 Ho1 Mg* 145.19(3) 1_545 7_565 ?
Ge3 Ho1 Mg* 116.09(3) 5_566 7_565 ?
Ge2 Ho1 Mg* 54.14(3) . 7_565 ?
Mg Ho1 Mg* 57.10(5) 6_556 7_565 ?
Mg Ho1 Mg* 58.01(6) . 7_565 ?
Ho1 Ho1 Mg* 0.00(4) 7_565 7_565 ?
Ge3 Ho1 Ho2 59.86(3) 2_564 5_556 ?
Ge1 Ho1 Ho2 151.87(4) 6_556 5_556 ?
Ge1 Ho1 Ho2 101.56(3) 1_455 5_556 ?
Ge3 Ho1 Ho2 55.90(3) 1_545 5_556 ?
Ge3 Ho1 Ho2 55.79(3) 5_566 5_556 ?
Ge2 Ho1 Ho2 142.68(4) . 5_556 ?
Mg Ho1 Ho2 111.64(7) 6_556 5_556 ?
Mg Ho1 Ho2 111.58(7) . 5_556 ?
Ho1 Ho1 Ho2 152.664(16) 7_565 5_556 ?
Mg* Ho1 Ho2 152.664(16) 7_565 5_556 ?
Ge3 Ho1 Ho2 106.04(4) 2_564 6_657 ?
Ge1 Ho1 Ho2 54.85(4) 6_556 6_657 ?
Ge1 Ho1 Ho2 148.53(4) 1_455 6_657 ?
Ge3 Ho1 Ho2 58.06(3) 1_545 6_657 ?
Ge3 Ho1 Ho2 100.71(4) 5_566 6_657 ?
Ge2 Ho1 Ho2 53.21(3) . 6_657 ?
Mg Ho1 Ho2 100.73(11) 6_556 6_657 ?
Mg Ho1 Ho2 114.27(10) . 6_657 ?
Ho1 Ho1 Ho2 97.095(15) 7_565 6_657 ?
Mg* Ho1 Ho2 97.095(15) 7_565 6_657 ?
Ho2 Ho1 Ho2 109.90(2) 5_556 6_657 ?
Ge3 Ge3 Mg* 134.65(8) 5_576 2_565 ?
Ge3 Ge3 Ho1 134.65(8) 5_576 2_565 ?
Mg* Ge3 Ho1 0.00(4) 2_565 2_565 ?
Ge3 Ge3 Mg* 64.15(5) 5_576 1_565 ?
Mg* Ge3 Mg* 145.75(5) 2_565 1_565 ?
Ho1 Ge3 Mg* 145.75(5) 2_565 1_565 ?
Ge3 Ge3 Ho1 64.15(5) 5_576 1_565 ?
Mg* Ge3 Ho1 145.75(5) 2_565 1_565 ?
Ho1 Ge3 Ho1 145.75(5) 2_565 1_565 ?
Mg* Ge3 Ho1 0.00(5) 1_565 1_565 ?
Ge3 Ge3 Mg* 61.34(5) 5_576 5_566 ?
Mg* Ge3 Mg* 80.20(4) 2_565 5_566 ?
Ho1 Ge3 Mg* 80.20(4) 2_565 5_566 ?
Mg* Ge3 Mg* 125.50(5) 1_565 5_566 ?
Ho1 Ge3 Mg* 125.50(5) 1_565 5_566 ?
Ge3 Ge3 Ho1 61.34(5) 5_576 5_566 ?
Mg* Ge3 Ho1 80.20(4) 2_565 5_566 ?
Ho1 Ge3 Ho1 80.20(4) 2_565 5_566 ?
Mg* Ge3 Ho1 125.50(5) 1_565 5_566 ?
Ho1 Ge3 Ho1 125.50(5) 1_565 5_566 ?
Mg* Ge3 Ho1 0.00(3) 5_566 5_566 ?
Ge3 Ge3 Ho2 134.09(7) 5_576 2_564 ?
Mg* Ge3 Ho2 90.07(4) 2_565 2_564 ?
Ho1 Ge3 Ho2 90.07(4) 2_565 2_564 ?
Mg* Ge3 Ho2 84.61(4) 1_565 2_564 ?
Ho1 Ge3 Ho2 84.61(4) 1_565 2_564 ?
Mg* Ge3 Ho2 136.13(5) 5_566 2_564 ?
Ho1 Ge3 Ho2 136.13(5) 5_566 2_564 ?
Ge3 Ge3 Ho2 64.91(5) 5_576 5_566 ?
Mg* Ge3 Ho2 136.86(5) 2_565 5_566 ?
Ho1 Ge3 Ho2 136.86(5) 2_565 5_566 ?
Mg* Ge3 Ho2 73.99(4) 1_565 5_566 ?
Ho1 Ge3 Ho2 73.99(4) 1_565 5_566 ?
Mg* Ge3 Ho2 83.42(4) 5_566 5_566 ?
Ho1 Ge3 Ho2 83.42(4) 5_566 5_566 ?
Ho2 Ge3 Ho2 74.95(3) 2_564 5_566 ?
Ge3 Ge3 Mg 110.65(12) 5_576 2_565 ?
Mg* Ge3 Mg 69.15(11) 2_565 2_565 ?
Ho1 Ge3 Mg 69.15(11) 2_565 2_565 ?
Mg* Ge3 Mg 138.52(12) 1_565 2_565 ?
Ho1 Ge3 Mg 138.52(12) 1_565 2_565 ?
Mg* Ge3 Mg 65.70(10) 5_566 2_565 ?
Ho1 Ge3 Mg 65.70(10) 5_566 2_565 ?
Ho2 Ge3 Mg 70.83(11) 2_564 2_565 ?
Ho2 Ge3 Mg 67.72(11) 5_566 2_565 ?
Ge3 Ge3 Ho2 64.31(5) 5_576 1_565 ?
Mg* Ge3 Ho2 82.83(4) 2_565 1_565 ?
Ho1 Ge3 Ho2 82.83(4) 2_565 1_565 ?
Mg* Ge3 Ho2 84.35(4) 1_565 1_565 ?
Ho1 Ge3 Ho2 84.35(4) 1_565 1_565 ?
Mg* Ge3 Ho2 72.77(3) 5_566 1_565 ?
Ho1 Ge3 Ho2 72.77(3) 5_566 1_565 ?
Ho2 Ge3 Ho2 148.60(5) 2_564 1_565 ?
Ho2 Ge3 Ho2 129.22(4) 5_566 1_565 ?
Mg Ge3 Ho2 132.76(12) 2_565 1_565 ?
Ge3 Ge3 Ho2 119.66(7) 5_576 6_667 ?
Mg* Ge3 Ho2 72.02(3) 2_565 6_667 ?
Ho1 Ge3 Ho2 72.02(3) 2_565 6_667 ?
Mg* Ge3 Ho2 73.78(3) 1_565 6_667 ?
Ho1 Ge3 Ho2 73.78(3) 1_565 6_667 ?
Mg* Ge3 Ho2 136.06(5) 5_566 6_667 ?
Ho1 Ge3 Ho2 136.06(5) 5_566 6_667 ?
Ho2 Ge3 Ho2 78.12(4) 2_564 6_667 ?
Ho2 Ge3 Ho2 139.43(5) 5_566 6_667 ?
Mg Ge3 Ho2 129.39(11) 2_565 6_667 ?
Ho2 Ge3 Ho2 70.58(3) 1_565 6_667 ?
Ge2 Ge1 Mg 117.85(15) 6_656 1_655 ?
Ge2 Ge1 Mg* 67.80(5) 6_656 6_656 ?
Mg Ge1 Mg* 141.46(3) 1_655 6_656 ?
Ge2 Ge1 Ho1 67.80(5) 6_656 6_656 ?
Mg Ge1 Ho1 141.46(3) 1_655 6_656 ?
Mg* Ge1 Ho1 0.00(5) 6_656 6_656 ?
Ge2 Ge1 Mg* 67.80(5) 6_656 4 ?
Mg Ge1 Mg* 141.46(3) 1_655 4 ?
Mg* Ge1 Mg* 77.05(6) 6_656 4 ?
Ho1 Ge1 Mg* 77.05(6) 6_656 4 ?
Ge2 Ge1 Ho1 67.80(5) 6_656 4 ?
Mg Ge1 Ho1 141.46(3) 1_655 4 ?
Mg* Ge1 Ho1 77.05(6) 6_656 4 ?
Ho1 Ge1 Ho1 77.05(6) 6_656 4 ?
Mg* Ge1 Ho1 0.00(4) 4 4 ?
Ge2 Ge1 Ho1 140.97(3) 6_656 7_665 ?
Mg Ge1 Ho1 73.76(10) 1_655 7_665 ?
Mg* Ge1 Ho1 128.08(7) 6_656 7_665 ?
Ho1 Ge1 Ho1 128.08(7) 6_656 7_665 ?
Mg* Ge1 Ho1 80.86(4) 4 7_665 ?
Ho1 Ge1 Ho1 80.86(4) 4 7_665 ?
Ge2 Ge1 Mg* 140.97(3) 6_656 7_665 ?
Mg Ge1 Mg* 73.76(10) 1_655 7_665 ?
Mg* Ge1 Mg* 128.08(7) 6_656 7_665 ?
Ho1 Ge1 Mg* 128.08(7) 6_656 7_665 ?
Mg* Ge1 Mg* 80.86(4) 4 7_665 ?
Ho1 Ge1 Mg* 80.86(4) 4 7_665 ?
Ho1 Ge1 Mg* 0.00(5) 7_665 7_665 ?
Ge2 Ge1 Mg* 140.96(3) 6_656 1_655 ?
Mg Ge1 Mg* 73.76(10) 1_655 1_655 ?
Mg* Ge1 Mg* 80.86(4) 6_656 1_655 ?
Ho1 Ge1 Mg* 80.86(4) 6_656 1_655 ?
Mg* Ge1 Mg* 128.08(7) 4 1_655 ?
Ho1 Ge1 Mg* 128.08(7) 4 1_655 ?
Ho1 Ge1 Mg* 77.03(6) 7_665 1_655 ?
Mg* Ge1 Mg* 77.03(6) 7_665 1_655 ?
Ge2 Ge1 Ho1 140.96(3) 6_656 1_655 ?
Mg Ge1 Ho1 73.76(10) 1_655 1_655 ?
Mg* Ge1 Ho1 80.86(4) 6_656 1_655 ?
Ho1 Ge1 Ho1 80.86(4) 6_656 1_655 ?
Mg* Ge1 Ho1 128.08(7) 4 1_655 ?
Ho1 Ge1 Ho1 128.08(7) 4 1_655 ?
Ho1 Ge1 Ho1 77.03(6) 7_665 1_655 ?
Mg* Ge1 Ho1 77.03(6) 7_665 1_655 ?
Mg* Ge1 Ho1 0.00(5) 1_655 1_655 ?
Ge2 Ge1 Ho2 64.67(5) 6_656 1_654 ?
Mg Ge1 Ho2 73.51(9) 1_655 1_654 ?
Mg* Ge1 Ho2 76.42(3) 6_656 1_654 ?
Ho1 Ge1 Ho2 76.42(3) 6_656 1_654 ?
Mg* Ge1 Ho2 131.40(6) 4 1_654 ?
Ho1 Ge1 Ho2 131.40(6) 4 1_654 ?
Ho1 Ge1 Ho2 146.29(6) 7_665 1_654 ?
Mg* Ge1 Ho2 146.29(6) 7_665 1_654 ?
Mg* Ge1 Ho2 86.33(3) 1_655 1_654 ?
Ho1 Ge1 Ho2 86.33(3) 1_655 1_654 ?
Ge2 Ge1 Ho2 64.67(5) 6_656 7_664 ?
Mg Ge1 Ho2 73.51(9) 1_655 7_664 ?
Mg* Ge1 Ho2 131.40(6) 6_656 7_664 ?
Ho1 Ge1 Ho2 131.40(6) 6_656 7_664 ?
Mg* Ge1 Ho2 76.42(3) 4 7_664 ?
Ho1 Ge1 Ho2 76.42(3) 4 7_664 ?
Ho1 Ge1 Ho2 86.33(3) 7_665 7_664 ?
Mg* Ge1 Ho2 86.33(3) 7_665 7_664 ?
Mg* Ge1 Ho2 146.29(6) 1_655 7_664 ?
Ho1 Ge1 Ho2 146.29(6) 1_655 7_664 ?
Ho2 Ge1 Ho2 92.00(6) 1_654 7_664 ?
Ge1 Ge2 Mg 115.25(15) 6_556 6_556 ?
Ge1 Ge2 Mg 115.85(13) 6_556 1_556 ?
Mg Ge2 Mg 128.90(17) 6_556 1_556 ?
Ge1 Ge2 Ho2 131.89(3) 6_556 . ?
Mg Ge2 Ho2 72.75(8) 6_556 . ?
Mg Ge2 Ho2 73.77(8) 1_556 . ?
Ge1 Ge2 Ho2 131.89(3) 6_556 7_565 ?
Mg Ge2 Ho2 72.75(8) 6_556 7_565 ?
Mg Ge2 Ho2 73.77(8) 1_556 7_565 ?
Ho2 Ge2 Ho2 96.20(5) . 7_565 ?
Ge1 Ge2 Ho1 60.55(5) 6_556 . ?
Mg Ge2 Ho1 68.10(10) 6_556 . ?
Mg Ge2 Ho1 142.58(4) 1_556 . ?
Ho2 Ge2 Ho1 83.33(3) . . ?
Ho2 Ge2 Ho1 139.11(6) 7_565 . ?
Ge1 Ge2 Ho1 60.56(5) 6_556 7_565 ?
Mg Ge2 Ho1 68.10(10) 6_556 7_565 ?
Mg Ge2 Ho1 142.58(4) 1_556 7_565 ?
Ho2 Ge2 Ho1 139.11(6) . 7_565 ?
Ho2 Ge2 Ho1 83.33(3) 7_565 7_565 ?
Ho1 Ge2 Ho1 71.72(5) . 7_565 ?
Ge1 Ge2 Mg* 60.56(5) 6_556 7_565 ?
Mg Ge2 Mg* 68.10(10) 6_556 7_565 ?
Mg Ge2 Mg* 142.58(4) 1_556 7_565 ?
Ho2 Ge2 Mg* 139.11(6) . 7_565 ?
Ho2 Ge2 Mg* 83.33(3) 7_565 7_565 ?
Ho1 Ge2 Mg* 71.72(5) . 7_565 ?
Ho1 Ge2 Mg* 0.00(3) 7_565 7_565 ?
Ge1 Ge2 Ho2 66.14(4) 6_556 4_556 ?
Mg Ge2 Ho2 132.33(4) 6_556 4_556 ?
Mg Ge2 Ho2 71.22(8) 1_556 4_556 ?
Ho2 Ge2 Ho2 144.99(7) . 4_556 ?
Ho2 Ge2 Ho2 74.67(2) 7_565 4_556 ?
Ho1 Ge2 Ho2 125.75(6) . 4_556 ?
Ho1 Ge2 Ho2 74.42(3) 7_565 4_556 ?
Mg* Ge2 Ho2 74.42(3) 7_565 4_556 ?
Ge1 Ge2 Ho2 66.13(4) 6_556 6_657 ?
Mg Ge2 Ho2 132.33(4) 6_556 6_657 ?
Mg Ge2 Ho2 71.22(8) 1_556 6_657 ?
Ho2 Ge2 Ho2 74.67(2) . 6_657 ?
Ho2 Ge2 Ho2 144.99(7) 7_565 6_657 ?
Ho1 Ge2 Ho2 74.42(3) . 6_657 ?
Ho1 Ge2 Ho2 125.75(6) 7_565 6_657 ?
Mg* Ge2 Ho2 125.75(6) 7_565 6_657 ?
Ho2 Ge2 Ho2 93.41(5) 4_556 6_657 ?
Ge1 Mg Ge2 177.4(3) 1_455 6_656 ?
Ge1 Mg Ge2 89.04(16) 1_455 1_554 ?
Ge2 Mg Ge2 88.35(17) 6_656 1_554 ?
Ge1 Mg Ge3 86.73(10) 1_455 8_655 ?
Ge2 Mg Ge3 93.53(10) 6_656 8_655 ?
Ge2 Mg Ge3 95.88(11) 1_554 8_655 ?
Ge1 Mg Ge3 86.73(10) 1_455 2_564 ?
Ge2 Mg Ge3 93.53(10) 6_656 2_564 ?
Ge2 Mg Ge3 95.88(11) 1_554 2_564 ?
Ge3 Mg Ge3 166.4(2) 8_655 2_564 ?
Ge1 Mg Mg* 122.65(17) 1_455 4 ?
Ge2 Mg Mg* 59.35(10) 6_656 4 ?
Ge2 Mg Mg* 130.71(15) 1_554 4 ?
Ge3 Mg Mg* 54.89(6) 8_655 4 ?
Ge3 Mg Mg* 120.24(16) 2_564 4 ?
Ge1 Mg Ho1 122.65(17) 1_455 4 ?
Ge2 Mg Ho1 59.35(10) 6_656 4 ?
Ge2 Mg Ho1 130.71(15) 1_554 4 ?
Ge3 Mg Ho1 54.89(6) 8_655 4 ?
Ge3 Mg Ho1 120.24(16) 2_564 4 ?
Mg* Mg Ho1 0.00(3) 4 4 ?
Ge1 Mg Mg* 122.65(17) 1_455 6_656 ?
Ge2 Mg Mg* 59.35(10) 6_656 6_656 ?
Ge2 Mg Mg* 130.71(15) 1_554 6_656 ?
Ge3 Mg Mg* 120.24(16) 8_655 6_656 ?
Ge3 Mg Mg* 54.89(6) 2_564 6_656 ?
Mg* Mg Mg* 65.80(11) 4 6_656 ?
Ho1 Mg Mg* 65.80(11) 4 6_656 ?
Ge1 Mg Ho1 122.65(17) 1_455 6_656 ?
Ge2 Mg Ho1 59.35(10) 6_656 6_656 ?
Ge2 Mg Ho1 130.71(15) 1_554 6_656 ?
Ge3 Mg Ho1 120.24(16) 8_655 6_656 ?
Ge3 Mg Ho1 54.89(6) 2_564 6_656 ?
Mg* Mg Ho1 65.80(11) 4 6_656 ?
Ho1 Mg Ho1 65.80(11) 4 6_656 ?
Mg* Mg Ho1 0.00(4) 6_656 6_656 ?
Ge1 Mg Mg* 54.76(10) 1_455 7_565 ?
Ge2 Mg Mg* 127.20(15) 6_656 7_565 ?
Ge2 Mg Mg* 127.73(14) 1_554 7_565 ?
Ge3 Mg Mg* 51.45(6) 8_655 7_565 ?
Ge3 Mg Mg* 115.39(17) 2_564 7_565 ?
Mg* Mg Mg* 67.89(9) 4 7_565 ?
Ho1 Mg Mg* 67.89(9) 4 7_565 ?
Mg* Mg Mg* 101.49(16) 6_656 7_565 ?
Ho1 Mg Mg* 101.49(16) 6_656 7_565 ?
Ge1 Mg Ho1 54.76(10) 1_455 7_565 ?
Ge2 Mg Ho1 127.20(15) 6_656 7_565 ?
Ge2 Mg Ho1 127.73(14) 1_554 7_565 ?
Ge3 Mg Ho1 51.45(6) 8_655 7_565 ?
Ge3 Mg Ho1 115.39(17) 2_564 7_565 ?
Mg* Mg Ho1 67.89(9) 4 7_565 ?
Ho1 Mg Ho1 67.89(9) 4 7_565 ?
Mg* Mg Ho1 101.49(16) 6_656 7_565 ?
Ho1 Mg Ho1 101.49(16) 6_656 7_565 ?
Mg* Mg Ho1 0.00(3) 7_565 7_565 ?

loop_
_geom_bond_atom_site_label_1
_geom_bond_atom_site_label_2
_geom_bond_distance
_geom_bond_site_symmetry_2
_geom_bond_publ_flag
Ho2 Ge3 2.9406(14) 2_565 ?
Ho2 Ge2 2.9837(13) . ?
Ho2 Ge2 3.0511(13) 6_557 ?
Ho2 Ge3 3.0732(14) 5_566 ?
Ho2 Ge1 3.0871(15) 1_456 ?
Ho2 Ge3 3.0886(14) 1_545 ?
Ho2 Ge3 3.2435(14) 6_547 ?
Ho2 Mg 3.425(5) 6_556 ?
Ho2 Mg 3.487(4) 1_556 ?
Ho2 Mg* 3.5674(11) 5_556 ?
Ho2 Ho1 3.5674(11) 5_556 ?
Ho2 Ho2 3.6602(7) 6_557 ?
Ho1 Ge3 2.7925(15) 2_564 ?
Ho1 Ge1 2.8377(16) 6_556 ?
Ho1 Ge1 2.8385(17) 1_455 ?
Ho1 Ge3 2.8475(16) 1_545 ?
Ho1 Ge3 2.9205(15) 5_566 ?
Ho1 Ge2 3.0171(17) . ?
Ho1 Mg 3.254(5) 6_556 ?
Ho1 Mg 3.337(5) . ?
Ho1 Ho1 3.5351(17) 7_565 ?
Ho1 Mg* 3.5351(17) 7_565 ?
Ho1 Ho2 3.5674(11) 5_556 ?
Ho1 Ho2 3.6699(11) 6_657 ?
Ge3 Ge3 2.642(2) 5_576 ?
Ge3 Mg* 2.7924(15) 2_565 ?
Ge3 Ho1 2.7924(15) 2_565 ?
Ge3 Mg* 2.8476(16) 1_565 ?
Ge3 Ho1 2.8476(16) 1_565 ?
Ge3 Mg* 2.9205(15) 5_566 ?
Ge3 Ho1 2.9205(15) 5_566 ?
Ge3 Ho2 2.9406(14) 2_564 ?
Ge3 Ho2 3.0731(14) 5_566 ?
Ge3 Mg 3.0734(16) 2_565 ?
Ge3 Ho2 3.0886(14) 1_565 ?
Ge3 Ho2 3.2435(14) 6_667 ?
Ge1 Ge2 2.555(2) 6_656 ?
Ge1 Mg 2.719(6) 1_655 ?
Ge1 Mg* 2.8378(16) 6_656 ?
Ge1 Ho1 2.8378(16) 6_656 ?
Ge1 Mg* 2.8378(16) 4 ?
Ge1 Ho1 2.8378(16) 4 ?
Ge1 Ho1 2.8385(17) 7_665 ?
Ge1 Mg* 2.8385(17) 7_665 ?
Ge1 Mg* 2.8385(17) 1_655 ?
Ge1 Ho1 2.8385(17) 1_655 ?
Ge1 Ho2 3.0871(15) 1_654 ?
Ge1 Ho2 3.0871(15) 7_664 ?
Ge2 Ge1 2.555(2) 6_556 ?
Ge2 Mg 2.784(6) 6_556 ?
Ge2 Mg 2.822(6) 1_556 ?
Ge2 Ho2 2.9837(13) 7_565 ?
Ge2 Ho1 3.0171(17) 7_565 ?
Ge2 Mg* 3.0171(17) 7_565 ?
Ge2 Ho2 3.0512(13) 4_556 ?
Ge2 Ho2 3.0512(13) 6_657 ?
Mg Ge1 2.719(6) 1_455 ?
Mg Ge2 2.784(6) 6_656 ?
Mg Ge2 2.822(6) 1_554 ?
Mg Ge3 3.0734(16) 8_655 ?
Mg Ge3 3.0734(16) 2_564 ?
Mg Mg* 3.254(5) 4 ?
Mg Ho1 3.254(5) 4 ?
Mg Mg* 3.254(5) 6_656 ?
Mg Ho1 3.254(5) 6_656 ?
Mg Mg* 3.337(5) 7_565 ?
Mg Ho1 3.337(5) 7_565 ?
